data_7157054
loop_
_publ_author_name
'Zhang, Wen-Hui'
'Zhou, Yan-You'
'He, Xue-Wen'
'Gong, Yi'
'Liu, Xiong-Li'
'Zhou, Ying'

_publ_section_title
;
 An asymmetric iminium ion catalysis-enabled cascade cycloaddition
 reaction of chromone-oxindole synthons with enals: construction of a
 spirooxindole-hexahydroxanthone framework.
;
_journal_issue 36
_journal_name_full 'Organic &amp; biomolecular chemistry'
_journal_page_first 8369
_journal_page_last 8373
_journal_paper_doi 10.1039/c9ob01670h
_journal_volume 17
_journal_year 2019
_chemical_formula_moiety 'C33 H30 Br N O6'
_chemical_formula_sum 'C33 H30 Br N O6'
_chemical_formula_weight 616.49
_space_group_crystal_system monoclinic
_space_group_IT_number 14
_space_group_name_Hall '-P 2ybc'
_space_group_name_H-M_alt 'P 1 21/c 1'
_symmetry_space_group_name_Hall '-P 2ybc'
_symmetry_space_group_name_H-M 'P 1 21/c 1'
_atom_sites_solution_hydrogens geom
_atom_sites_solution_primary direct
_audit_creation_date 2019-03-12
_audit_creation_method
;
Olex2 1.2
(compiled 2018.05.29 svn.r3508 for OlexSys, GUI svn.r5506)
;
_audit_update_record
;
2019-07-23 deposited with the CCDC.    2019-08-29 downloaded from the CCDC.
;
_cell_angle_alpha 90
_cell_angle_beta 104.195(16)
_cell_angle_gamma 90
_cell_formula_units_Z 4
_cell_length_a 8.1114(12)
_cell_length_b 35.404(3)
_cell_length_c 9.9824(15)
_cell_measurement_reflns_used 1006
_cell_measurement_temperature 100.00(10)
_cell_measurement_theta_max 63.8030
_cell_measurement_theta_min 2.4540
_cell_volume 2779.2(7)
_computing_cell_refinement 'CrysAlisPro 1.171.38.43f (Rigaku OD, 2015)'
_computing_data_collection 'CrysAlisPro 1.171.38.43f (Rigaku OD, 2015)'
_computing_data_reduction 'CrysAlisPro 1.171.38.43f (Rigaku OD, 2015)'
_computing_molecular_graphics 'Olex2 (Dolomanov et al., 2009)'
_computing_publication_material 'Olex2 (Dolomanov et al., 2009)'
_computing_structure_refinement 'ShelXL (Sheldrick, 2015)'
_computing_structure_solution 'ShelXS (Sheldrick, 2008)'
_diffrn_ambient_environment N~2~
_diffrn_ambient_temperature 100.00(10)
_diffrn_detector 'CCD plate'
_diffrn_detector_area_resol_mean 5.2684
_diffrn_detector_type AtlasS2
_diffrn_measured_fraction_theta_full 0.999
_diffrn_measured_fraction_theta_max 0.965
_diffrn_measurement_details
;
List of Runs (angles in degrees, time in seconds):

  # Type    Start    End  Width  t~exp~   \w     \q     \k     \f   Frames
#--------------------------------------------------------------------------
  1  \w      4.00  74.00   1.00    4.00    --   40.98 -99.00 -60.00   70
  2  \w     62.00  93.00   1.00    5.00    --  106.95 -45.00 -60.00   31
  3  \w     97.00 130.00   1.00    5.00    --  106.95 -45.00 -60.00   33
  4  \w     82.00 108.00   1.00    5.00    --  106.95 -61.00  90.00   26
  5  \w     79.00 178.00   1.00    5.00    --  106.95  30.00 120.00   99
  6  \w     94.00 156.00   1.00    5.00    --  106.95 125.00  30.00   62
  7  \w     36.00  87.00   1.00    4.00    --   40.98  38.00-180.00   51
  8  \w     28.00 108.00   1.00    5.00    --  106.95 -95.00   0.00   80
  9  \w     39.00 113.00   1.00    5.00    --  106.95-125.00-120.00   74
 10  \w   -117.00 -10.00   1.00    4.00    --  -40.98 -77.00  60.00  107
;
_diffrn_measurement_device 'four-circle diffractometer'
_diffrn_measurement_device_type 'SuperNova, Dual, Cu at zero, AtlasS2'
_diffrn_measurement_method '\w scans'
_diffrn_orient_matrix_type 'CrysAlisPro convention (1999,Acta A55,543-557)'
_diffrn_orient_matrix_UB_11 0.0581055000
_diffrn_orient_matrix_UB_12 -0.0399212000
_diffrn_orient_matrix_UB_13 0.0532528000
_diffrn_orient_matrix_UB_21 0.1300764000
_diffrn_orient_matrix_UB_22 0.0173246000
_diffrn_orient_matrix_UB_23 0.1233946000
_diffrn_orient_matrix_UB_31 -0.1346282000
_diffrn_orient_matrix_UB_32 -0.0003165000
_diffrn_orient_matrix_UB_33 0.0851915000
_diffrn_radiation_monochromator mirror
_diffrn_radiation_probe x-ray
_diffrn_radiation_type CuK\a
_diffrn_radiation_wavelength 1.54184
_diffrn_reflns_av_R_equivalents 0.0895
_diffrn_reflns_av_unetI/netI 0.1324
_diffrn_reflns_Laue_measured_fraction_full 0.999
_diffrn_reflns_Laue_measured_fraction_max 0.965
_diffrn_reflns_limit_h_max 5
_diffrn_reflns_limit_h_min -9
_diffrn_reflns_limit_k_max 40
_diffrn_reflns_limit_k_min -43
_diffrn_reflns_limit_l_max 12
_diffrn_reflns_limit_l_min -11
_diffrn_reflns_number 10494
_diffrn_reflns_point_group_measured_fraction_full 0.999
_diffrn_reflns_point_group_measured_fraction_max 0.965
_diffrn_reflns_theta_full 67.684
_diffrn_reflns_theta_max 73.775
_diffrn_reflns_theta_min 2.496
_diffrn_source 'micro-focus sealed X-ray tube'
_diffrn_source_type 'SuperNova (Cu) X-ray Source'
_exptl_absorpt_coefficient_mu 2.416
_exptl_absorpt_correction_T_max 1.00000
_exptl_absorpt_correction_T_min 0.46269
_exptl_absorpt_correction_type multi-scan
_exptl_absorpt_process_details
;
CrysAlisPro 1.171.38.43f (Rigaku Oxford Diffraction, 2015)
Empirical absorption correction using spherical harmonics,
 implemented in SCALE3 ABSPACK scaling algorithm.
;
_exptl_crystal_colour colourless
_exptl_crystal_colour_primary colourless
_exptl_crystal_density_diffrn 1.473
_exptl_crystal_description block
_exptl_crystal_F_000 1272
_exptl_crystal_size_max 0.11
_exptl_crystal_size_mid 0.1
_exptl_crystal_size_min 0.08
_refine_diff_density_max 0.628
_refine_diff_density_min -1.047
_refine_diff_density_rms 0.094
_refine_ls_extinction_method none
_refine_ls_goodness_of_fit_ref 1.028
_refine_ls_hydrogen_treatment constr
_refine_ls_matrix_type full
_refine_ls_number_parameters 374
_refine_ls_number_reflns 5417
_refine_ls_number_restraints 0
_refine_ls_restrained_S_all 1.028
_refine_ls_R_factor_all 0.1422
_refine_ls_R_factor_gt 0.0809
_refine_ls_shift/su_max 0.001
_refine_ls_shift/su_mean 0.000
_refine_ls_structure_factor_coef Fsqd
_refine_ls_weighting_details 'w=1/[\s^2^(Fo^2^)+(0.0678P)^2^+0.0550P] where P=(Fo^2^+2Fc^2^)/3'
_refine_ls_weighting_scheme calc
_refine_ls_wR_factor_gt 0.1684
_refine_ls_wR_factor_ref 0.2052
_reflns_Friedel_coverage 0.000
_reflns_number_gt 3099
_reflns_number_total 5417
_reflns_threshold_expression 'I > 2\s(I)'
_cod_data_source_file c9ob01670h2.cif
_cod_data_source_block 2yy-c-3
_cod_depositor_comments 'Adding full bibliography for 7157054.cif.'
_cod_original_cell_volume 2779.1(7)
_cod_database_code 7157054
_shelx_shelxl_version_number 2018/3
_shelx_space_group_comment
;
The symmetry employed for this shelxl refinement is uniquely defined
by the following loop, which should always be used as a source of
symmetry information in preference to the above space-group names.
They are only intended as comments.
;
_shelx_estimated_absorpt_t_max 0.830
_shelx_estimated_absorpt_t_min 0.777
_reflns_odcompleteness_completeness 99.94
_reflns_odcompleteness_iscentric 1
_reflns_odcompleteness_theta 66.97
_olex2_refinement_description
;
1. Fixed Uiso
 At 1.2 times of:
  All C(H) groups, All C(H,H) groups
 At 1.5 times of:
  All C(H,H,H) groups
2.a Ternary CH refined with riding coordinates:
 C8(H8), C11(H11), C10(H10), C9(H9)
2.b Secondary CH2 refined with riding coordinates:
 C13(H13A,H13B)
2.c Aromatic/amide H refined with riding coordinates:
 C17(H17), C23(H23), C22(H22), C20(H20), C25(H25), C2(H2), C5(H5), C18(H18),
 C26(H26), C19(H19), C27(H27), C4(H4)
2.d Idealised Me refined as rotating group:
 C28(H28A,H28B,H28C), C33(H33A,H33B,H33C), C32(H32A,H32B,H32C), C31(H31A,H31B,
 H31C)
;
_olex2_date_sample_data_collection 2019-03-11
_olex2_submission_special_instructions 'No special instructions were received'
_oxdiff_exptl_absorpt_empirical_details
;
Empirical correction (ABSPACK) includes:
- Absorption correction using spherical harmonics
- Frame scaling
;
_oxdiff_exptl_absorpt_empirical_full_max 2.168
_oxdiff_exptl_absorpt_empirical_full_min 0.562

loop_
_space_group_symop_operation_xyz
'x, y, z'
'-x, y+1/2, -z+1/2'
'-x, -y, -z'
'x, -y-1/2, z-1/2'

loop_
_atom_site_label
_atom_site_type_symbol
_atom_site_fract_x
_atom_site_fract_y
_atom_site_fract_z
_atom_site_U_iso_or_equiv
_atom_site_adp_type
_atom_site_occupancy
_atom_site_site_symmetry_order
_atom_site_calc_flag
_atom_site_refinement_flags_posn
Br1 Br 0.31773(10) 0.73227(2) 0.36023(10) 0.0517(3) Uani 1 1 d .
O4 O 0.8162(5) 0.60658(11) 0.8730(5) 0.0309(9) Uani 1 1 d .
O1 O 0.9928(5) 0.47455(12) 0.8616(5) 0.0334(10) Uani 1 1 d .
O5 O 1.0180(6) 0.70104(12) 0.7357(5) 0.0392(11) Uani 1 1 d .
O6 O 0.8234(6) 0.68104(12) 0.8489(5) 0.0360(10) Uani 1 1 d .
O2 O 0.4893(5) 0.50268(12) 0.8073(5) 0.0321(10) Uani 1 1 d .
O3 O 0.2702(6) 0.52760(14) 0.5264(6) 0.0514(14) Uani 1 1 d .
N1 N 0.9047(6) 0.64134(13) 0.7054(5) 0.0276(11) Uani 1 1 d .
C8 C 0.7771(7) 0.52223(15) 0.7974(6) 0.0253(12) Uani 1 1 d .
H8 H 0.784767 0.538538 0.877981 0.030 Uiso 1 1 calc R
C13 C 0.8782(7) 0.54023(16) 0.7056(6) 0.0282(13) Uani 1 1 d .
H13A H 0.878918 0.523319 0.629261 0.034 Uiso 1 1 calc R
H13B H 0.994931 0.543453 0.758154 0.034 Uiso 1 1 calc R
C17 C 0.9105(8) 0.57925(18) 0.4198(7) 0.0325(14) Uani 1 1 d .
H17 H 0.876808 0.554513 0.396410 0.039 Uiso 1 1 calc R
C14 C 0.8390(7) 0.60941(16) 0.7590(6) 0.0266(13) Uani 1 1 d .
C16 C 0.8921(7) 0.59503(16) 0.5425(7) 0.0283(13) Uani 1 1 d .
C11 C 0.6086(7) 0.57626(16) 0.5788(7) 0.0280(13) Uani 1 1 d .
H11 H 0.594309 0.560047 0.497144 0.034 Uiso 1 1 calc R
C24 C 0.4143(8) 0.68505(19) 0.4292(8) 0.0395(16) Uani 1 1 d .
C23 C 0.4544(8) 0.65928(19) 0.3388(7) 0.0385(15) Uani 1 1 d .
H23 H 0.442535 0.665510 0.246393 0.046 Uiso 1 1 calc R
C22 C 0.5133(8) 0.62360(18) 0.3883(7) 0.0343(15) Uani 1 1 d .
H22 H 0.537794 0.605696 0.327821 0.041 Uiso 1 1 calc R
C21 C 0.5359(7) 0.61455(16) 0.5282(7) 0.0287(13) Uani 1 1 d .
C10 C 0.5121(8) 0.55703(17) 0.6762(7) 0.0303(14) Uani 1 1 d .
H10 H 0.521129 0.572779 0.758389 0.036 Uiso 1 1 calc R
C15 C 0.9411(8) 0.63203(17) 0.5759(7) 0.0302(13) Uani 1 1 d .
C20 C 1.0104(8) 0.65419(17) 0.4902(7) 0.0325(14) Uani 1 1 d .
H20 H 1.043451 0.678974 0.513373 0.039 Uiso 1 1 calc R
C25 C 0.4369(8) 0.67716(18) 0.5676(8) 0.0379(16) Uani 1 1 d .
H25 H 0.412838 0.695194 0.627843 0.046 Uiso 1 1 calc R
C2 C 0.7682(8) 0.42303(17) 0.9493(7) 0.0308(14) Uani 1 1 d .
H2 H 0.881359 0.415636 0.964652 0.037 Uiso 1 1 calc R
C12 C 0.8076(8) 0.57870(17) 0.6475(7) 0.0287(13) Uani 1 1 d .
C5 C 0.4307(8) 0.44540(17) 0.9036(6) 0.0297(13) Uani 1 1 d .
H5 H 0.317559 0.452783 0.888174 0.036 Uiso 1 1 calc R
C9 C 0.5881(7) 0.51898(18) 0.7191(7) 0.0320(14) Uani 1 1 d .
H9 H 0.578081 0.503080 0.637117 0.038 Uiso 1 1 calc R
C18 C 0.9807(8) 0.6015(2) 0.3324(7) 0.0369(15) Uani 1 1 d .
H18 H 0.994926 0.591439 0.249845 0.044 Uiso 1 1 calc R
C26 C 0.4971(8) 0.64136(17) 0.6155(7) 0.0331(14) Uani 1 1 d .
H26 H 0.511073 0.635544 0.708516 0.040 Uiso 1 1 calc R
C29 C 0.9254(8) 0.67781(18) 0.7670(7) 0.0342(14) Uani 1 1 d .
C1 C 0.7192(7) 0.45770(17) 0.8869(6) 0.0279(13) Uani 1 1 d .
C7 C 0.8446(8) 0.48345(18) 0.8480(7) 0.0307(14) Uani 1 1 d .
C6 C 0.5493(8) 0.46880(17) 0.8650(7) 0.0308(14) Uani 1 1 d .
C3 C 0.6539(8) 0.39920(17) 0.9891(6) 0.0314(14) Uani 1 1 d .
C28 C 0.7106(9) 0.36231(18) 1.0576(8) 0.0422(17) Uani 1 1 d .
H28A H 0.816333 0.354994 1.038224 0.063 Uiso 1 1 calc GR
H28B H 0.626119 0.343379 1.022969 0.063 Uiso 1 1 calc GR
H28C H 0.725676 0.364833 1.155603 0.063 Uiso 1 1 calc GR
C19 C 1.0290(8) 0.63798(19) 0.3676(7) 0.0359(15) Uani 1 1 d .
H19 H 1.075394 0.652336 0.307883 0.043 Uiso 1 1 calc R
C27 C 0.3263(8) 0.5533(2) 0.5997(7) 0.0371(15) Uani 1 1 d .
H27 H 0.251928 0.572409 0.610897 0.045 Uiso 1 1 calc R
C30 C 0.8329(9) 0.71367(18) 0.9430(7) 0.0392(16) Uani 1 1 d .
C4 C 0.4835(8) 0.41121(18) 0.9648(7) 0.0360(15) Uani 1 1 d .
H4 H 0.404512 0.395599 0.990790 0.043 Uiso 1 1 calc R
C33 C 0.7892(9) 0.74951(19) 0.8619(8) 0.0458(18) Uani 1 1 d .
H33A H 0.878137 0.755521 0.817229 0.069 Uiso 1 1 calc GR
H33B H 0.777471 0.769708 0.923038 0.069 Uiso 1 1 calc GR
H33C H 0.684113 0.746248 0.793387 0.069 Uiso 1 1 calc GR
C32 C 0.6986(9) 0.7031(2) 1.0194(8) 0.0453(18) Uani 1 1 d .
H32A H 0.591851 0.699001 0.953831 0.068 Uiso 1 1 calc GR
H32B H 0.686805 0.723278 1.080708 0.068 Uiso 1 1 calc GR
H32C H 0.732476 0.680478 1.071715 0.068 Uiso 1 1 calc GR
C31 C 1.0064(10) 0.7150(2) 1.0405(8) 0.0491(18) Uani 1 1 d .
H31A H 1.032224 0.690921 1.084719 0.074 Uiso 1 1 calc GR
H31B H 1.008383 0.734107 1.109135 0.074 Uiso 1 1 calc GR
H31C H 1.089547 0.720896 0.989737 0.074 Uiso 1 1 calc GR

loop_
_atom_site_aniso_label
_atom_site_aniso_U_11
_atom_site_aniso_U_22
_atom_site_aniso_U_33
_atom_site_aniso_U_23
_atom_site_aniso_U_13
_atom_site_aniso_U_12
Br1 0.0524(4) 0.0350(4) 0.0658(6) 0.0075(4) 0.0110(4) 0.0081(4)
O4 0.038(2) 0.026(2) 0.032(2) -0.0003(19) 0.0148(19) -0.0016(19)
O1 0.031(2) 0.029(2) 0.045(3) -0.001(2) 0.020(2) 0.0027(18)
O5 0.054(3) 0.025(2) 0.045(3) -0.005(2) 0.023(2) -0.009(2)
O6 0.048(3) 0.027(2) 0.039(3) -0.010(2) 0.021(2) -0.003(2)
O2 0.033(2) 0.029(2) 0.039(3) -0.0015(19) 0.019(2) 0.0000(18)
O3 0.041(3) 0.054(3) 0.059(4) -0.028(3) 0.010(2) -0.004(2)
N1 0.035(3) 0.024(2) 0.028(3) -0.005(2) 0.016(2) -0.008(2)
C8 0.033(3) 0.016(3) 0.029(3) -0.001(2) 0.011(3) 0.001(2)
C13 0.032(3) 0.027(3) 0.030(3) -0.004(3) 0.016(3) -0.006(2)
C17 0.043(4) 0.033(3) 0.027(3) -0.006(3) 0.019(3) -0.003(3)
C14 0.029(3) 0.027(3) 0.028(3) 0.000(3) 0.014(3) -0.005(2)
C16 0.031(3) 0.021(3) 0.036(4) -0.003(3) 0.015(3) 0.000(2)
C11 0.032(3) 0.026(3) 0.028(3) -0.004(2) 0.013(3) 0.001(2)
C24 0.035(3) 0.037(4) 0.045(4) -0.001(3) 0.006(3) 0.001(3)
C23 0.041(4) 0.043(4) 0.035(4) 0.004(3) 0.015(3) 0.004(3)
C22 0.038(3) 0.033(3) 0.037(4) -0.006(3) 0.018(3) 0.000(3)
C21 0.029(3) 0.024(3) 0.034(4) -0.008(3) 0.011(3) -0.003(2)
C10 0.033(3) 0.026(3) 0.037(4) -0.007(3) 0.019(3) -0.001(2)
C15 0.033(3) 0.029(3) 0.032(3) 0.001(3) 0.014(3) 0.004(3)
C20 0.037(3) 0.026(3) 0.038(4) 0.002(3) 0.018(3) -0.003(3)
C25 0.040(4) 0.027(3) 0.048(4) -0.009(3) 0.014(3) 0.004(3)
C2 0.034(3) 0.032(3) 0.031(4) -0.001(3) 0.017(3) -0.003(3)
C12 0.036(3) 0.025(3) 0.030(3) -0.003(3) 0.017(3) -0.001(2)
C5 0.031(3) 0.035(3) 0.029(3) -0.003(3) 0.017(3) -0.007(3)
C9 0.029(3) 0.037(3) 0.034(4) -0.001(3) 0.016(3) 0.000(3)
C18 0.040(4) 0.049(4) 0.026(3) -0.003(3) 0.017(3) 0.003(3)
C26 0.035(3) 0.030(3) 0.035(4) 0.003(3) 0.010(3) 0.007(3)
C29 0.039(3) 0.032(3) 0.034(4) -0.001(3) 0.015(3) -0.004(3)
C1 0.033(3) 0.027(3) 0.029(3) -0.001(3) 0.015(3) -0.004(2)
C7 0.034(3) 0.034(3) 0.027(3) -0.007(3) 0.014(3) -0.006(3)
C6 0.040(3) 0.027(3) 0.031(4) -0.007(3) 0.018(3) -0.007(3)
C3 0.046(4) 0.030(3) 0.023(3) -0.002(3) 0.017(3) -0.002(3)
C28 0.055(4) 0.031(3) 0.044(4) 0.011(3) 0.020(4) -0.004(3)
C19 0.041(4) 0.038(4) 0.033(4) 0.006(3) 0.019(3) -0.002(3)
C27 0.031(3) 0.044(4) 0.040(4) 0.000(3) 0.017(3) -0.002(3)
C30 0.060(4) 0.025(3) 0.040(4) -0.012(3) 0.025(4) -0.005(3)
C4 0.040(4) 0.038(4) 0.036(4) -0.005(3) 0.020(3) -0.010(3)
C33 0.060(5) 0.031(3) 0.051(5) -0.004(3) 0.022(4) -0.002(3)
C32 0.059(5) 0.039(4) 0.048(4) -0.011(3) 0.031(4) -0.004(3)
C31 0.064(5) 0.041(4) 0.044(4) -0.009(4) 0.016(4) 0.002(4)

loop_
_atom_type_symbol
_atom_type_description
_atom_type_scat_dispersion_real
_atom_type_scat_dispersion_imag
_atom_type_scat_source
C C 0.0181 0.0091 'International Tables Vol C Tables 4.2.6.8 and 6.1.1.4'
H H 0.0000 0.0000 'International Tables Vol C Tables 4.2.6.8 and 6.1.1.4'
Br Br -0.6763 1.2805 'International Tables Vol C Tables 4.2.6.8 and 6.1.1.4'
N N 0.0311 0.0180 'International Tables Vol C Tables 4.2.6.8 and 6.1.1.4'
O O 0.0492 0.0322 'International Tables Vol C Tables 4.2.6.8 and 6.1.1.4'

loop_
_geom_angle_atom_site_label_1
_geom_angle_atom_site_label_2
_geom_angle_atom_site_label_3
_geom_angle
C29 O6 C30 121.7(5)
C6 O2 C9 114.4(4)
C14 N1 C15 109.8(5)
C14 N1 C29 125.4(5)
C29 N1 C15 124.8(5)
C13 C8 H8 108.3
C13 C8 C9 110.1(5)
C13 C8 C7 112.2(5)
C9 C8 H8 108.3
C7 C8 H8 108.3
C7 C8 C9 109.5(5)
C8 C13 H13A 108.9
C8 C13 H13B 108.9
C8 C13 C12 113.3(5)
H13A C13 H13B 107.7
C12 C13 H13A 108.9
C12 C13 H13B 108.9
C16 C17 H17 120.9
C16 C17 C18 118.3(6)
C18 C17 H17 120.9
O4 C14 N1 125.9(6)
O4 C14 C12 126.3(5)
N1 C14 C12 107.7(5)
C17 C16 C12 128.8(5)
C15 C16 C17 120.5(6)
C15 C16 C12 110.4(5)
C21 C11 H11 106.9
C21 C11 C10 112.8(5)
C21 C11 C12 111.4(5)
C10 C11 H11 106.9
C10 C11 C12 111.6(5)
C12 C11 H11 106.9
C23 C24 Br1 119.2(6)
C23 C24 C25 121.9(7)
C25 C24 Br1 118.9(5)
C24 C23 H23 120.6
C24 C23 C22 118.8(7)
C22 C23 H23 120.6
C23 C22 H22 119.7
C23 C22 C21 120.6(6)
C21 C22 H22 119.7
C22 C21 C11 118.8(5)
C26 C21 C11 122.5(6)
C26 C21 C22 118.7(6)
C11 C10 H10 109.3
C9 C10 C11 109.8(5)
C9 C10 H10 109.3
C9 C10 C27 110.7(5)
C27 C10 C11 108.3(5)
C27 C10 H10 109.3
C16 C15 N1 108.9(5)
C20 C15 N1 129.4(6)
C20 C15 C16 121.7(6)
C15 C20 H20 121.3
C15 C20 C19 117.4(6)
C19 C20 H20 121.3
C24 C25 H25 120.8
C24 C25 C26 118.4(6)
C26 C25 H25 120.8
C1 C2 H2 119.0
C3 C2 H2 119.0
C3 C2 C1 122.0(6)
C13 C12 C11 111.1(5)
C14 C12 C13 112.0(5)
C14 C12 C11 108.8(5)
C16 C12 C13 114.4(5)
C16 C12 C14 102.2(5)
C16 C12 C11 107.9(5)
C6 C5 H5 120.5
C4 C5 H5 120.5
C4 C5 C6 119.0(6)
O2 C9 C8 110.5(5)
O2 C9 C10 106.4(4)
O2 C9 H9 109.5
C8 C9 H9 109.5
C10 C9 C8 111.4(5)
C10 C9 H9 109.5
C17 C18 H18 119.8
C19 C18 C17 120.4(6)
C19 C18 H18 119.8
C21 C26 C25 121.5(7)
C21 C26 H26 119.2
C25 C26 H26 119.2
O5 C29 O6 129.4(6)
O5 C29 N1 121.5(5)
O6 C29 N1 109.0(5)
C2 C1 C7 121.3(6)
C2 C1 C6 118.8(5)
C6 C1 C7 119.9(6)
O1 C7 C8 122.5(5)
O1 C7 C1 122.2(6)
C1 C7 C8 115.3(5)
O2 C6 C5 116.1(5)
O2 C6 C1 123.2(5)
C5 C6 C1 120.7(6)
C2 C3 C28 120.8(6)
C2 C3 C4 117.7(6)
C4 C3 C28 121.4(6)
C3 C28 H28A 109.5
C3 C28 H28B 109.5
C3 C28 H28C 109.5
H28A C28 H28B 109.5
H28A C28 H28C 109.5
H28B C28 H28C 109.5
C20 C19 H19 119.1
C18 C19 C20 121.8(6)
C18 C19 H19 119.1
O3 C27 C10 124.0(6)
O3 C27 H27 118.0
C10 C27 H27 118.0
O6 C30 C33 110.4(6)
O6 C30 C32 101.2(5)
O6 C30 C31 109.3(5)
C33 C30 C32 112.0(6)
C33 C30 C31 112.5(6)
C31 C30 C32 110.9(6)
C5 C4 C3 121.8(6)
C5 C4 H4 119.1
C3 C4 H4 119.1
C30 C33 H33A 109.5
C30 C33 H33B 109.5
C30 C33 H33C 109.5
H33A C33 H33B 109.5
H33A C33 H33C 109.5
H33B C33 H33C 109.5
C30 C32 H32A 109.5
C30 C32 H32B 109.5
C30 C32 H32C 109.5
H32A C32 H32B 109.5
H32A C32 H32C 109.5
H32B C32 H32C 109.5
C30 C31 H31A 109.5
C30 C31 H31B 109.5
C30 C31 H31C 109.5
H31A C31 H31B 109.5
H31A C31 H31C 109.5
H31B C31 H31C 109.5

loop_
_geom_bond_atom_site_label_1
_geom_bond_atom_site_label_2
_geom_bond_distance
Br1 C24 1.902(7)
O4 C14 1.201(7)
O1 C7 1.218(7)
O5 C29 1.206(7)
O6 C29 1.303(7)
O6 C30 1.479(7)
O2 C9 1.448(7)
O2 C6 1.367(7)
O3 C27 1.187(8)
N1 C14 1.411(7)
N1 C15 1.433(8)
N1 C29 1.422(8)
C8 H8 0.9800
C8 C13 1.512(7)
C8 C9 1.545(8)
C8 C7 1.518(8)
C13 H13A 0.9700
C13 H13B 0.9700
C13 C12 1.535(8)
C17 H17 0.9300
C17 C16 1.387(8)
C17 C18 1.396(9)
C14 C12 1.532(8)
C16 C15 1.386(8)
C16 C12 1.502(8)
C11 H11 0.9800
C11 C21 1.515(8)
C11 C10 1.547(8)
C11 C12 1.594(8)
C24 C23 1.377(9)
C24 C25 1.377(10)
C23 H23 0.9300
C23 C22 1.397(9)
C22 H22 0.9300
C22 C21 1.400(9)
C21 C26 1.376(8)
C10 H10 0.9800
C10 C9 1.499(8)
C10 C27 1.519(9)
C15 C20 1.378(8)
C20 H20 0.9300
C20 C19 1.394(9)
C25 H25 0.9300
C25 C26 1.400(8)
C2 H2 0.9300
C2 C1 1.390(8)
C2 C3 1.382(8)
C5 H5 0.9300
C5 C6 1.393(8)
C5 C4 1.376(9)
C9 H9 0.9800
C18 H18 0.9300
C18 C19 1.371(9)
C26 H26 0.9300
C1 C7 1.487(8)
C1 C6 1.398(9)
C3 C28 1.494(8)
C3 C4 1.410(9)
C28 H28A 0.9600
C28 H28B 0.9600
C28 H28C 0.9600
C19 H19 0.9300
C27 H27 0.9300
C30 C33 1.501(9)
C30 C32 1.520(9)
C30 C31 1.503(11)
C4 H4 0.9300
C33 H33A 0.9600
C33 H33B 0.9600
C33 H33C 0.9600
C32 H32A 0.9600
C32 H32B 0.9600
C32 H32C 0.9600
C31 H31A 0.9600
C31 H31B 0.9600
C31 H31C 0.9600
